data_4076119
loop_
_publ_author_name
'Bunn, Natalie R.'
'Aldridge, Simon'
'Kays, Deborah L.'
'Coombs, Natalie D.'
'Day, Joanna K.'
'Ooi, Li-ling'
'Coles, Simon J.'
'Hursthouse, Michael B.'

_publ_section_title
;
 Toward Cationic Gallane- and Indanediyl Complexes:&#x00A0; Synthetic
 Approaches to Three-Coordinate Halogallyl and -indyl Precursors
;
_journal_issue 24
_journal_name_full Organometallics
_journal_page_first 5879
_journal_paper_doi 10.1021/om050630f
_journal_volume 24
_journal_year 2005
_chemical_formula_sum 'C30 H44 Cl Fe Ga O2'
_chemical_formula_weight 1195.34
_chemical_name_systematic
;
 ?
;
_space_group_IT_number 64
_symmetry_cell_setting orthorhombic
_symmetry_space_group_name_Hall '-C 2ac 2'
_symmetry_space_group_name_H-M 'C m c a'
_atom_sites_solution_hydrogens geom
_atom_sites_solution_primary direct
_atom_sites_solution_secondary difmap
_audit_creation_method SHELXL-97
_cell_angle_alpha 90.00
_cell_angle_beta 90.00
_cell_angle_gamma 90.00
_cell_formula_units_Z 8
_cell_length_a 15.2046(4)
_cell_length_b 19.8952(5)
_cell_length_c 20.2595(7)
_cell_measurement_reflns_used 27007
_cell_measurement_temperature 150(2)
_cell_measurement_theta_max 27.485
_cell_measurement_theta_min 0.998
_cell_volume 6128.5(3)
_computing_cell_refinement 'HKL Scalepack (Otwinowski & Minor 1997)'
_computing_data_collection 'Collect (Nonius BV, 1997-2000)'
_computing_data_reduction 'HKL Denzo and Scalepack (Otwinowski & Minor 1997)'
_computing_molecular_graphics 'Ortep-3 for Windows (Farrugia, 1997)'
_computing_publication_material 'WinGX publication routines (Farrugia, 1999)'
_computing_structure_refinement 'SHELXL-97 (Sheldrick, 1997)'
_computing_structure_solution 'Dirdif-99 (P. Beurskens, 1999)'
_diffrn_ambient_temperature 150(2)
_diffrn_measured_fraction_theta_full 0.995
_diffrn_measured_fraction_theta_max 0.995
_diffrn_measurement_device_type KappaCCD
_diffrn_measurement_method CCD
_diffrn_radiation_monochromator graphite
_diffrn_radiation_source 'fine-focus sealed tube'
_diffrn_radiation_type MoK\a
_diffrn_radiation_wavelength 0.71073
_diffrn_reflns_av_R_equivalents 0.0981
_diffrn_reflns_av_sigmaI/netI 0.0833
_diffrn_reflns_limit_h_max 18
_diffrn_reflns_limit_h_min -18
_diffrn_reflns_limit_k_max 24
_diffrn_reflns_limit_k_min -20
_diffrn_reflns_limit_l_max 25
_diffrn_reflns_limit_l_min -25
_diffrn_reflns_number 21350
_diffrn_reflns_theta_full 26.37
_diffrn_reflns_theta_max 26.37
_diffrn_reflns_theta_min 3.52
_exptl_absorpt_coefficient_mu 1.463
_exptl_absorpt_correction_T_max 0.8104
_exptl_absorpt_correction_T_min 0.7585
_exptl_absorpt_correction_type multi-scan
_exptl_absorpt_process_details 'Sortav (Blessing, 1995)'
_exptl_crystal_colour colourless
_exptl_crystal_density_diffrn 1.296
_exptl_crystal_density_method 'not measured'
_exptl_crystal_description block
_exptl_crystal_F_000 2512
_exptl_crystal_size_max 0.20
_exptl_crystal_size_mid 0.15
_exptl_crystal_size_min 0.15
_refine_diff_density_max 2.393
_refine_diff_density_min -1.046
_refine_diff_density_rms 0.145
_refine_ls_extinction_method none
_refine_ls_goodness_of_fit_ref 1.057
_refine_ls_hydrogen_treatment constr
_refine_ls_matrix_type full
_refine_ls_number_parameters 183
_refine_ls_number_reflns 3245
_refine_ls_number_restraints 6
_refine_ls_restrained_S_all 1.057
_refine_ls_R_factor_all 0.1121
_refine_ls_R_factor_gt 0.0735
_refine_ls_shift/su_max 0.002
_refine_ls_shift/su_mean 0.000
_refine_ls_structure_factor_coef Fsqd
_refine_ls_weighting_details 'calc w=1/[\s^2^(Fo^2^)+(0.0916P)^2^+73.2841P] where P=(Fo^2^+2Fc^2^)/3'
_refine_ls_weighting_scheme calc
_refine_ls_wR_factor_gt 0.1880
_refine_ls_wR_factor_ref 0.2062
_reflns_number_gt 2357
_reflns_number_total 3245
_reflns_threshold_expression >2sigma(I)
_cod_data_source_file om050630fsi20050726_073104.cif
_cod_data_source_block sa0414
_cod_original_sg_symbol_H-M 'C mca'
_cod_original_formula_sum 'C30 H44 Cl1 Fe1 Ga1 O2'
_cod_database_code 4076119

loop_
_symmetry_equiv_pos_as_xyz
'x, y, z'
'-x, y, z'
'x, -y+1/2, z+1/2'
'-x, -y+1/2, z+1/2'
'x+1/2, y+1/2, z'
'-x+1/2, y+1/2, z'
'x+1/2, -y+1, z+1/2'
'-x+1/2, -y+1, z+1/2'
'-x, -y, -z'
'x, -y, -z'
'-x, y-1/2, -z-1/2'
'x, y-1/2, -z-1/2'
'-x+1/2, -y+1/2, -z'
'x+1/2, -y+1/2, -z'
'-x+1/2, y, -z-1/2'
'x+1/2, y, -z-1/2'

loop_
_atom_site_label
_atom_site_type_symbol
_atom_site_fract_x
_atom_site_fract_y
_atom_site_fract_z
_atom_site_U_iso_or_equiv
_atom_site_adp_type
_atom_site_occupancy
_atom_site_symmetry_multiplicity
_atom_site_calc_flag
_atom_site_refinement_flags
C1 C 0.0846(4) 0.0630(3) 0.7779(3) 0.0322(15) Uani 1 1 d .
C2 C 0.0000 0.1075(4) 0.6201(4) 0.0254(18) Uani 1 2 d S
C3 C 0.0757(4) 0.1349(3) 0.6522(3) 0.0283(14) Uani 1 1 d .
C4 C 0.0461(4) 0.1796(3) 0.7037(3) 0.0299(14) Uani 1 1 d .
C5 C 0.0000 0.0649(5) 0.5593(5) 0.034(2) Uani 1 2 d S
H5A H 0.0513 0.0351 0.5599 0.051 Uiso 0.50 1 calc P
H5B H 0.0026 0.0939 0.5202 0.051 Uiso 1 2 calc S
H5C H -0.0539 0.0379 0.5580 0.051 Uiso 0.50 1 calc P
C6 C 0.1701(4) 0.1269(4) 0.6315(4) 0.0396(17) Uani 1 1 d .
H6A H 0.1761 0.0867 0.6041 0.059 Uiso 1 1 calc R
H6B H 0.2073 0.1225 0.6708 0.059 Uiso 1 1 calc R
H6C H 0.1884 0.1665 0.6062 0.059 Uiso 1 1 calc R
C7 C 0.1038(5) 0.2225(3) 0.7466(4) 0.0387(16) Uani 1 1 d .
H7A H 0.0770 0.2270 0.7904 0.058 Uiso 1 1 calc R
H7B H 0.1103 0.2670 0.7266 0.058 Uiso 1 1 calc R
H7C H 0.1617 0.2014 0.7508 0.058 Uiso 1 1 calc R
C8 C 0.0000 -0.1091(4) 0.6322(4) 0.0232(18) Uani 1 2 d S
C9 C -0.0801(4) -0.1382(3) 0.6101(3) 0.0242(13) Uani 1 1 d .
C10 C -0.0778(4) -0.1959(3) 0.5715(3) 0.0280(14) Uani 1 1 d .
H10 H -0.1320 -0.2149 0.5574 0.034 Uiso 1 1 calc R
C11 C 0.0000 -0.2273(4) 0.5524(4) 0.031(2) Uani 1 2 d S
C12 C 0.0000 -0.2940(5) 0.5125(5) 0.038(2) Uani 1 2 d S
C13 C -0.0662(12) -0.2865(8) 0.4538(7) 0.055(5) Uani 0.50 1 d P
H13A H -0.0404 -0.2575 0.4198 0.082 Uiso 0.50 1 calc PR
H13B H -0.1210 -0.2664 0.4699 0.082 Uiso 0.50 1 calc PR
H13C H -0.0785 -0.3309 0.4350 0.082 Uiso 0.50 1 calc PR
C14 C -0.0864(15) -0.3185(11) 0.4945(12) 0.078(6) Uani 0.50 1 d PU
H14A H -0.1314 -0.2906 0.5155 0.117 Uiso 0.50 1 calc PR
H14B H -0.0929 -0.3651 0.5092 0.117 Uiso 0.50 1 calc PR
H14C H -0.0933 -0.3163 0.4464 0.117 Uiso 0.50 1 calc PR
C15 C -0.0441(3) -0.3483(2) 0.5586(2) 0.074(6) Uani 0.50 1 d P
H15A H -0.0041 -0.3592 0.5950 0.111 Uiso 0.50 1 calc PR
H15B H -0.0563 -0.3890 0.5330 0.111 Uiso 0.50 1 calc PR
H15C H -0.0993 -0.3304 0.5764 0.111 Uiso 0.50 1 calc PR
C16 C -0.1736(3) -0.1106(2) 0.6234(2) 0.0254(13) Uani 1 1 d R
C17 C -0.2344(3) -0.1659(2) 0.6507(2) 0.0351(15) Uani 1 1 d R
H17A H -0.2098 -0.1837 0.6918 0.053 Uiso 1 1 calc R
H17B H -0.2395 -0.2023 0.6182 0.053 Uiso 1 1 calc R
H17C H -0.2928 -0.1470 0.6593 0.053 Uiso 1 1 calc R
C18 C -0.2118(5) -0.0838(4) 0.5589(3) 0.0390(17) Uani 1 1 d .
H18A H -0.2701 -0.0645 0.5673 0.059 Uiso 1 1 calc R
H18B H -0.2171 -0.1206 0.5271 0.059 Uiso 1 1 calc R
H18C H -0.1729 -0.0490 0.5411 0.059 Uiso 1 1 calc R
C19 C -0.1767(4) -0.0537(4) 0.6741(4) 0.0382(16) Uani 1 1 d .
H19A H -0.1418 -0.0157 0.6581 0.057 Uiso 1 1 calc R
H19B H -0.1526 -0.0696 0.7161 0.057 Uiso 1 1 calc R
H19C H -0.2378 -0.0394 0.6805 0.057 Uiso 1 1 calc R
Cl1 Cl 0.0000 -0.09802(8) 0.80011(8) 0.0140(4) Uani 1 2 d S
Fe1 Fe 0.0000 0.08181(6) 0.72245(6) 0.0234(3) Uani 1 2 d S
Ga1 Ga 0.0000 -0.03545(5) 0.70129(5) 0.0256(3) Uani 1 2 d S
O1 O 0.1419(4) 0.0543(3) 0.8144(3) 0.0502(14) Uani 1 1 d .

loop_
_atom_site_aniso_label
_atom_site_aniso_U_11
_atom_site_aniso_U_22
_atom_site_aniso_U_33
_atom_site_aniso_U_23
_atom_site_aniso_U_13
_atom_site_aniso_U_12
C1 0.030(3) 0.030(3) 0.036(4) -0.006(3) -0.001(3) -0.002(3)
C2 0.024(4) 0.032(5) 0.020(5) 0.002(4) 0.000 0.000
C3 0.028(3) 0.026(3) 0.031(3) 0.001(3) -0.002(3) -0.002(3)
C4 0.032(3) 0.021(3) 0.037(4) 0.004(3) 0.002(3) -0.003(3)
C5 0.041(5) 0.039(5) 0.021(5) -0.001(4) 0.000 0.000
C6 0.029(3) 0.045(4) 0.044(4) 0.002(3) 0.009(3) 0.001(3)
C7 0.037(4) 0.030(3) 0.049(4) -0.002(3) -0.007(3) -0.009(3)
C8 0.023(4) 0.027(4) 0.020(4) -0.001(3) 0.000 0.000
C9 0.025(3) 0.027(3) 0.021(3) 0.003(2) -0.001(2) -0.001(2)
C10 0.023(3) 0.036(3) 0.026(3) 0.000(3) 0.000(3) -0.001(3)
C11 0.043(6) 0.027(5) 0.022(5) -0.003(4) 0.000 0.000
C12 0.037(6) 0.034(5) 0.044(6) -0.009(4) 0.000 0.000
C13 0.083(12) 0.052(9) 0.030(8) -0.036(7) -0.033(9) 0.025(9)
C14 0.076(8) 0.078(8) 0.079(8) -0.016(6) -0.007(6) 0.000(6)
C15 0.125(18) 0.029(8) 0.067(12) -0.008(8) 0.012(11) -0.007(9)
C16 0.023(3) 0.031(3) 0.022(3) 0.002(2) -0.001(3) -0.001(3)
C17 0.028(3) 0.032(3) 0.045(4) 0.003(3) 0.005(3) -0.002(3)
C18 0.029(3) 0.052(4) 0.036(4) 0.012(3) 0.003(3) 0.004(3)
C19 0.025(3) 0.044(4) 0.046(4) -0.015(3) 0.003(3) 0.000(3)
Cl1 0.0276(10) 0.0081(8) 0.0064(8) 0.0052(6) 0.000 0.000
Fe1 0.0231(6) 0.0252(7) 0.0220(7) -0.0020(5) 0.000 0.000
Ga1 0.0275(5) 0.0265(5) 0.0227(5) -0.0009(4) 0.000 0.000
O1 0.045(3) 0.049(3) 0.057(3) -0.003(3) -0.025(3) 0.003(3)

loop_
_atom_type_symbol
_atom_type_description
_atom_type_scat_dispersion_real
_atom_type_scat_dispersion_imag
_atom_type_scat_source
C C 0.0033 0.0016 'International Tables Vol C Tables 4.2.6.8 and 6.1.1.4'
H H 0.0000 0.0000 'International Tables Vol C Tables 4.2.6.8 and 6.1.1.4'
Cl Cl 0.1484 0.1585 'International Tables Vol C Tables 4.2.6.8 and 6.1.1.4'
Fe Fe 0.3463 0.8444 'International Tables Vol C Tables 4.2.6.8 and 6.1.1.4'
Ga Ga 0.2307 1.6083 'International Tables Vol C Tables 4.2.6.8 and 6.1.1.4'
O O 0.0106 0.0060 'International Tables Vol C Tables 4.2.6.8 and 6.1.1.4'

loop_
_geom_angle_atom_site_label_1
_geom_angle_atom_site_label_2
_geom_angle_atom_site_label_3
_geom_angle
_geom_angle_site_symmetry_1
_geom_angle_site_symmetry_3
O1 C1 Fe1 176.2(6) . .
C3 C2 C3 107.2(7) 2 .
C3 C2 C5 126.2(4) 2 .
C3 C2 C5 126.2(4) . .
C3 C2 Fe1 69.5(4) 2 .
C3 C2 Fe1 69.5(4) . .
C5 C2 Fe1 131.7(6) . .
C2 C3 C4 108.2(6) . .
C2 C3 C6 127.0(6) . .
C4 C3 C6 124.3(6) . .
C2 C3 Fe1 71.2(4) . .
C4 C3 Fe1 69.6(3) . .
C6 C3 Fe1 131.0(5) . .
C4 C4 C3 108.2(4) 2 .
C4 C4 C7 125.8(4) 2 .
C3 C4 C7 125.9(6) . .
C4 C4 Fe1 70.53(18) 2 .
C3 C4 Fe1 70.3(3) . .
C7 C4 Fe1 128.0(5) . .
C2 C5 H5A 109.5 . .
C2 C5 H5B 109.5 . .
H5A C5 H5B 109.5 . .
C2 C5 H5C 109.5 . .
H5A C5 H5C 109.5 . .
H5B C5 H5C 109.5 . .
C3 C6 H6A 109.5 . .
C3 C6 H6B 109.5 . .
H6A C6 H6B 109.5 . .
C3 C6 H6C 109.5 . .
H6A C6 H6C 109.5 . .
H6B C6 H6C 109.5 . .
C4 C7 H7A 109.5 . .
C4 C7 H7B 109.5 . .
H7A C7 H7B 109.5 . .
C4 C7 H7C 109.5 . .
H7A C7 H7C 109.5 . .
H7B C7 H7C 109.5 . .
C9 C8 C9 117.9(7) . 2
C9 C8 Ga1 120.9(4) . .
C9 C8 Ga1 120.9(4) 2 .
C10 C9 C8 119.6(6) . .
C10 C9 C16 114.4(5) . .
C8 C9 C16 126.0(5) . .
C9 C10 C11 123.2(6) . .
C9 C10 H10 118.4 . .
C11 C10 H10 118.4 . .
C10 C11 C10 116.3(8) 2 .
C10 C11 C12 121.8(4) 2 .
C10 C11 C12 121.8(4) . .
C14 C12 C14 130.2(18) . 2
C14 C12 C11 114.8(9) . .
C14 C12 C11 114.8(9) 2 .
C14 C12 C13 42.0(11) . .
C14 C12 C13 115.0(14) 2 .
C11 C12 C13 108.3(8) . .
C14 C12 C13 115.0(14) . 2
C14 C12 C13 42.0(11) 2 2
C11 C12 C13 108.3(8) . 2
C13 C12 C13 80.0(16) . 2
C14 C12 C15 62.2(11) . .
C14 C12 C15 107.7(12) 2 .
C11 C12 C15 106.1(7) . .
C13 C12 C15 104.0(9) . .
C13 C12 C15 142.0(9) 2 .
C14 C12 C15 107.7(12) . 2
C14 C12 C15 62.2(11) 2 2
C11 C12 C15 106.1(7) . 2
C13 C12 C15 142.0(9) . 2
C13 C12 C15 104.0(9) 2 2
C15 C12 C15 50.3(5) . 2
C12 C13 H13A 109.5 . .
C12 C13 H13B 109.5 . .
H13A C13 H13B 109.5 . .
C12 C13 H13C 109.5 . .
H13A C13 H13C 109.5 . .
H13B C13 H13C 109.5 . .
C12 C14 H14A 109.5 . .
C12 C14 H14B 109.5 . .
H14A C14 H14B 109.5 . .
C12 C14 H14C 109.5 . .
H14A C14 H14C 109.5 . .
H14B C14 H14C 109.5 . .
C12 C15 H15A 109.5 . .
C12 C15 H15B 109.5 . .
H15A C15 H15B 109.5 . .
C12 C15 H15C 109.5 . .
H15A C15 H15C 109.5 . .
H15B C15 H15C 109.5 . .
C18 C16 C19 107.7(5) . .
C18 C16 C17 109.2(3) . .
C19 C16 C17 105.6(3) . .
C18 C16 C9 108.9(4) . .
C19 C16 C9 114.1(4) . .
C17 C16 C9 111.2(3) . .
C16 C17 H17A 109.5 . .
C16 C17 H17B 109.5 . .
H17A C17 H17B 109.5 . .
C16 C17 H17C 109.5 . .
H17A C17 H17C 109.5 . .
H17B C17 H17C 109.5 . .
C16 C18 H18A 109.5 . .
C16 C18 H18B 109.5 . .
H18A C18 H18B 109.5 . .
C16 C18 H18C 109.5 . .
H18A C18 H18C 109.5 . .
H18B C18 H18C 109.5 . .
C16 C19 H19A 109.5 . .
C16 C19 H19B 109.5 . .
H19A C19 H19B 109.5 . .
C16 C19 H19C 109.5 . .
H19A C19 H19C 109.5 . .
H19B C19 H19C 109.5 . .
C1 Fe1 C1 94.8(4) 2 .
C1 Fe1 C4 124.0(3) 2 .
C1 Fe1 C4 93.9(3) . .
C1 Fe1 C4 93.9(3) 2 2
C1 Fe1 C4 124.0(3) . 2
C4 Fe1 C4 38.9(4) . 2
C1 Fe1 C3 97.9(3) 2 2
C1 Fe1 C3 160.1(3) . 2
C4 Fe1 C3 66.3(2) . 2
C4 Fe1 C3 40.0(2) 2 2
C1 Fe1 C3 160.1(3) 2 .
C1 Fe1 C3 97.9(3) . .
C4 Fe1 C3 40.0(2) . .
C4 Fe1 C3 66.3(2) 2 .
C3 Fe1 C3 66.0(3) 2 .
C1 Fe1 C2 132.4(2) 2 .
C1 Fe1 C2 132.4(2) . .
C4 Fe1 C2 66.6(3) . .
C4 Fe1 C2 66.6(3) 2 .
C3 Fe1 C2 39.4(2) 2 .
C3 Fe1 C2 39.4(2) . .
C1 Fe1 Ga1 84.6(2) 2 .
C1 Fe1 Ga1 84.6(2) . .
C4 Fe1 Ga1 151.32(18) . .
C4 Fe1 Ga1 151.32(18) 2 .
C3 Fe1 Ga1 111.70(17) 2 .
C3 Fe1 Ga1 111.70(17) . .
C2 Fe1 Ga1 93.4(2) . .
C8 Ga1 Cl1 101.8(2) . .
C8 Ga1 Fe1 146.7(2) . .
Cl1 Ga1 Fe1 111.46(6) . .

loop_
_geom_bond_atom_site_label_1
_geom_bond_atom_site_label_2
_geom_bond_distance
_geom_bond_site_symmetry_2
C1 O1 1.155(8) .
C1 Fe1 1.749(7) .
C2 C3 1.430(8) 2
C2 C3 1.430(8) .
C2 C5 1.494(12) .
C2 Fe1 2.135(8) .
C3 C4 1.443(9) .
C3 C6 1.503(9) .
C3 Fe1 2.113(6) .
C4 C4 1.402(13) 2
C4 C7 1.501(9) .
C4 Fe1 2.103(6) .
C5 H5A 0.9800 .
C5 H5B 0.9800 .
C5 H5C 0.9800 .
C6 H6A 0.9800 .
C6 H6B 0.9800 .
C6 H6C 0.9800 .
C7 H7A 0.9800 .
C7 H7B 0.9800 .
C7 H7C 0.9800 .
C8 C9 1.421(7) .
C8 C9 1.421(7) 2
C8 Ga1 2.025(8) .
C9 C10 1.389(9) .
C9 C16 1.548(7) .
C10 C11 1.393(8) .
C10 H10 0.9500 .
C11 C10 1.393(8) 2
C11 C12 1.554(13) .
C12 C14 1.45(2) .
C12 C14 1.45(2) 2
C12 C13 1.565(16) .
C12 C13 1.565(16) 2
C12 C15 1.577(10) .
C12 C15 1.577(10) 2
C13 H13A 0.9800 .
C13 H13B 0.9800 .
C13 H13C 0.9800 .
C14 H14A 0.9800 .
C14 H14B 0.9800 .
C14 H14C 0.9800 .
C15 H15A 0.9800 .
C15 H15B 0.9800 .
C15 H15C 0.9800 .
C16 C18 1.526(8) .
C16 C19 1.529(8) .
C16 C17 1.5393 .
C17 H17A 0.9800 .
C17 H17B 0.9800 .
C17 H17C 0.9800 .
C18 H18A 0.9800 .
C18 H18B 0.9800 .
C18 H18C 0.9800 .
C19 H19A 0.9800 .
C19 H19B 0.9800 .
C19 H19C 0.9800 .
Cl1 Ga1 2.3575(18) .
Fe1 C1 1.749(7) 2
Fe1 C4 2.103(6) 2
Fe1 C3 2.113(6) 2
Fe1 Ga1 2.3719(15) .

loop_
_geom_torsion_atom_site_label_1
_geom_torsion_atom_site_label_2
_geom_torsion_atom_site_label_3
_geom_torsion_atom_site_label_4
_geom_torsion
_geom_torsion_site_symmetry_1
_geom_torsion_site_symmetry_4
C3 C2 C3 C4 -0.6(9) 2 .
C5 C2 C3 C4 172.7(8) . .
Fe1 C2 C3 C4 -60.1(4) . .
C3 C2 C3 C6 -172.9(4) 2 .
C5 C2 C3 C6 0.4(13) . .
Fe1 C2 C3 C6 127.7(7) . .
C3 C2 C3 Fe1 59.5(6) 2 .
C5 C2 C3 Fe1 -127.3(9) . .
C2 C3 C4 C4 0.4(6) . 2
C6 C3 C4 C4 172.9(5) . 2
Fe1 C3 C4 C4 -60.66(17) . 2
C2 C3 C4 C7 -175.7(6) . .
C6 C3 C4 C7 -3.2(10) . .
Fe1 C3 C4 C7 123.2(6) . .
C2 C3 C4 Fe1 61.0(5) . .
C6 C3 C4 Fe1 -126.4(6) . .
C9 C8 C9 C10 4.0(11) 2 .
Ga1 C8 C9 C10 -169.0(5) . .
C9 C8 C9 C16 -174.4(4) 2 .
Ga1 C8 C9 C16 12.5(9) . .
C8 C9 C10 C11 -0.5(10) . .
C16 C9 C10 C11 178.1(6) . .
C9 C10 C11 C10 -3.0(13) . 2
C9 C10 C11 C12 176.5(7) . .
C10 C11 C12 C14 -177.7(14) 2 .
C10 C11 C12 C14 2.9(17) . .
C10 C11 C12 C14 -2.9(17) 2 2
C10 C11 C12 C14 177.7(14) . 2
C10 C11 C12 C13 -132.9(11) 2 .
C10 C11 C12 C13 47.7(13) . .
C10 C11 C12 C13 -47.7(13) 2 2
C10 C11 C12 C13 132.9(11) . 2
C10 C11 C12 C15 116.0(7) 2 .
C10 C11 C12 C15 -63.5(9) . .
C10 C11 C12 C15 63.5(9) 2 2
C10 C11 C12 C15 -116.0(7) . 2
C10 C9 C16 C18 -68.4(6) . .
C8 C9 C16 C18 110.1(7) . .
C10 C9 C16 C19 171.3(5) . .
C8 C9 C16 C19 -10.2(8) . .
C10 C9 C16 C17 51.9(5) . .
C8 C9 C16 C17 -129.5(6) . .
O1 C1 Fe1 C1 -115(9) . 2
O1 C1 Fe1 C4 9(10) . .
O1 C1 Fe1 C4 -17(10) . 2
O1 C1 Fe1 C3 14(10) . 2
O1 C1 Fe1 C3 49(10) . .
O1 C1 Fe1 C2 71(10) . .
O1 C1 Fe1 Ga1 160(10) . .
C4 C4 Fe1 C1 -45.3(3) 2 2
C3 C4 Fe1 C1 -163.9(4) . 2
C7 C4 Fe1 C1 75.4(7) . 2
C4 C4 Fe1 C1 -143.8(2) 2 .
C3 C4 Fe1 C1 97.7(4) . .
C7 C4 Fe1 C1 -23.1(6) . .
C3 C4 Fe1 C4 -118.5(3) . 2
C7 C4 Fe1 C4 120.7(6) . 2
C4 C4 Fe1 C3 38.1(2) 2 2
C3 C4 Fe1 C3 -80.4(5) . 2
C7 C4 Fe1 C3 158.8(7) . 2
C4 C4 Fe1 C3 118.5(3) 2 .
C7 C4 Fe1 C3 -120.8(7) . .
C4 C4 Fe1 C2 81.20(14) 2 .
C3 C4 Fe1 C2 -37.3(3) . .
C7 C4 Fe1 C2 -158.1(6) . .
C4 C4 Fe1 Ga1 130.3(4) 2 .
C3 C4 Fe1 Ga1 11.7(6) . .
C7 C4 Fe1 Ga1 -109.1(6) . .
C2 C3 Fe1 C1 -75.9(9) . 2
C4 C3 Fe1 C1 42.6(9) . 2
C6 C3 Fe1 C1 161.0(8) . 2
C2 C3 Fe1 C1 154.7(4) . .
C4 C3 Fe1 C1 -86.7(4) . .
C6 C3 Fe1 C1 31.7(6) . .
C2 C3 Fe1 C4 -118.6(5) . .
C6 C3 Fe1 C4 118.3(7) . .
C2 C3 Fe1 C4 -81.5(4) . 2
C4 C3 Fe1 C4 37.1(4) . 2
C6 C3 Fe1 C4 155.4(7) . 2
C2 C3 Fe1 C3 -37.6(4) . 2
C4 C3 Fe1 C3 81.0(4) . 2
C6 C3 Fe1 C3 -160.6(5) . 2
C4 C3 Fe1 C2 118.6(5) . .
C6 C3 Fe1 C2 -123.1(8) . .
C2 C3 Fe1 Ga1 67.4(4) . .
C4 C3 Fe1 Ga1 -174.0(3) . .
C6 C3 Fe1 Ga1 -55.6(6) . .
C3 C2 Fe1 C1 34.9(6) 2 2
C3 C2 Fe1 C1 153.5(4) . 2
C5 C2 Fe1 C1 -85.8(4) . 2
C3 C2 Fe1 C1 -153.5(4) 2 .
C3 C2 Fe1 C1 -34.9(6) . .
C5 C2 Fe1 C1 85.8(4) . .
C3 C2 Fe1 C4 -80.6(4) 2 .
C3 C2 Fe1 C4 38.0(4) . .
C5 C2 Fe1 C4 158.71(19) . .
C3 C2 Fe1 C4 -38.0(4) 2 2
C3 C2 Fe1 C4 80.6(4) . 2
C5 C2 Fe1 C4 -158.7(2) . 2
C3 C2 Fe1 C3 118.5(7) . 2
C5 C2 Fe1 C3 -120.7(4) . 2
C3 C2 Fe1 C3 -118.5(7) 2 .
C5 C2 Fe1 C3 120.7(4) . .
C3 C2 Fe1 Ga1 120.7(4) 2 .
C3 C2 Fe1 Ga1 -120.7(4) . .
C5 C2 Fe1 Ga1 0.000(1) . .
C9 C8 Ga1 Cl1 86.4(6) . .
C9 C8 Ga1 Cl1 -86.4(6) 2 .
C9 C8 Ga1 Fe1 -93.6(6) . .
C9 C8 Ga1 Fe1 93.6(6) 2 .
C1 Fe1 Ga1 C8 132.3(2) 2 .
C1 Fe1 Ga1 C8 -132.3(2) . .
C4 Fe1 Ga1 C8 -44.0(4) . .
C4 Fe1 Ga1 C8 44.0(4) 2 .
C3 Fe1 Ga1 C8 35.91(18) 2 .
C3 Fe1 Ga1 C8 -35.91(18) . .
C2 Fe1 Ga1 C8 0.000(1) . .
C1 Fe1 Ga1 Cl1 -47.7(2) 2 .
C1 Fe1 Ga1 Cl1 47.7(2) . .
C4 Fe1 Ga1 Cl1 136.0(4) . .
C4 Fe1 Ga1 Cl1 -136.0(4) 2 .
C3 Fe1 Ga1 Cl1 -144.09(18) 2 .
C3 Fe1 Ga1 Cl1 144.09(18) . .
C2 Fe1 Ga1 Cl1 180.0 . .
